data_4124296
loop_
_publ_author_name
'Kalutharage, Nishantha'
'Yi, Chae S.'

_publ_section_title
;
 Scope and Mechanistic Analysis for Chemoselective Hydrogenolysis of
 Carbonyl Compounds Catalyzed by a Cationic Ruthenium Hydride Complex with
 a Tunable Phenol Ligand.
;
_journal_issue 34
_journal_name_full 'Journal of the American Chemical Society'
_journal_page_first 11105
_journal_page_last 11114
_journal_paper_doi 10.1021/jacs.5b06097
_journal_volume 137
_journal_year 2015
_chemical_formula_moiety 'C26 H42 O3 P Ru, C3 H8 O, B F4'
_chemical_formula_sum 'C29 H50 B F4 O4 P Ru'
_chemical_formula_weight 681.54
_chemical_name_systematic
;
 ? 
;
_space_group_crystal_system monoclinic
_space_group_IT_number 14
_space_group_name_Hall '-P 2yn'
_space_group_name_H-M_alt 'P 1 21/n 1'
_symmetry_space_group_name_Hall '-P 2yn'
_symmetry_space_group_name_H-M 'P 1 21/n 1'
_atom_sites_solution_hydrogens geom
_atom_sites_solution_primary direct
_atom_sites_solution_secondary difmap
_audit_creation_date 2014-04-08
_audit_creation_method
;
Olex2 1.2
(compiled 2014.03.20 svn.r2914 for OlexSys, GUI svn.r4816)
;
_cell_angle_alpha 90.00
_cell_angle_beta 92.3407(12)
_cell_angle_gamma 90.00
_cell_formula_units_Z 4
_cell_length_a 10.51406(15)
_cell_length_b 12.03200(16)
_cell_length_c 24.8572(3)
_cell_measurement_reflns_used 18769
_cell_measurement_temperature 100.00(10)
_cell_measurement_theta_max 29.1560
_cell_measurement_theta_min 3.4800
_cell_volume 3141.94(7)
_computing_cell_refinement
;
CrysAlisPro, Agilent Technologies,
Version 1.171.36.28 (release 01-02-2013 CrysAlis171 .NET)
(compiled Feb  1 2013,16:14:44)
;
_computing_data_collection
;
CrysAlisPro, Agilent Technologies,
Version 1.171.36.28 (release 01-02-2013 CrysAlis171 .NET)
(compiled Feb  1 2013,16:14:44)
;
_computing_data_reduction
;
CrysAlisPro, Agilent Technologies,
Version 1.171.36.28 (release 01-02-2013 CrysAlis171 .NET)
(compiled Feb  1 2013,16:14:44)
;
_computing_molecular_graphics 'Olex2 (Dolomanov et al., 2009)'
_computing_publication_material 'Olex2 (Dolomanov et al., 2009)'
_computing_structure_refinement 'XL (Sheldrick, 2008)'
_computing_structure_solution 'ShelXS (Sheldrick, 2008)'
_diffrn_ambient_temperature 100.00(10)
_diffrn_detector_area_resol_mean 10.3756
_diffrn_measured_fraction_theta_full 0.999
_diffrn_measured_fraction_theta_max 0.908
_diffrn_measurement_device_type 'SuperNova, Dual, Cu at zero, Atlas'
_diffrn_measurement_method '\w scans'
_diffrn_orient_matrix_UB_11 0.0658084000
_diffrn_orient_matrix_UB_12 -0.0034404000
_diffrn_orient_matrix_UB_13 -0.0050359000
_diffrn_orient_matrix_UB_21 -0.0135902000
_diffrn_orient_matrix_UB_22 -0.0384585000
_diffrn_orient_matrix_UB_23 -0.0210664000
_diffrn_orient_matrix_UB_31 -0.0066449000
_diffrn_orient_matrix_UB_32 0.0445322000
_diffrn_orient_matrix_UB_33 -0.0186167000
_diffrn_radiation_monochromator mirror
_diffrn_radiation_type MoK\a
_diffrn_radiation_wavelength 0.71073
_diffrn_reflns_av_R_equivalents 0.0327
_diffrn_reflns_av_unetI/netI 0.0301
_diffrn_reflns_limit_h_max 14
_diffrn_reflns_limit_h_min -13
_diffrn_reflns_limit_k_max 15
_diffrn_reflns_limit_k_min -16
_diffrn_reflns_limit_l_max 33
_diffrn_reflns_limit_l_min -33
_diffrn_reflns_number 35933
_diffrn_reflns_theta_full 27.00
_diffrn_reflns_theta_max 29.49
_diffrn_reflns_theta_min 2.99
_diffrn_source 'SuperNova (Mo) X-ray Source'
_exptl_absorpt_coefficient_mu 0.606
_exptl_absorpt_correction_T_max 0.914
_exptl_absorpt_correction_T_min 0.856
_exptl_absorpt_correction_type gaussian
_exptl_absorpt_process_details
;
CrysAlisPro, Agilent Technologies,
Version 1.171.36.28 (release 01-02-2013 CrysAlis171 .NET)
(compiled Feb  1 2013,16:14:44)
Numerical absorption correction based on gaussian integration over
            a multifaceted crystal model
;
_exptl_crystal_colour colourless
_exptl_crystal_colour_primary colourless
_exptl_crystal_density_diffrn 1.441
_exptl_crystal_density_method 'not measured'
_exptl_crystal_description irregular
_exptl_crystal_F_000 1424
_exptl_crystal_size_max 0.376
_exptl_crystal_size_mid 0.2569
_exptl_crystal_size_min 0.1911
_refine_diff_density_max 1.066
_refine_diff_density_min -0.540
_refine_diff_density_rms 0.070
_refine_ls_extinction_method none
_refine_ls_goodness_of_fit_ref 1.056
_refine_ls_hydrogen_treatment mixed
_refine_ls_matrix_type full
_refine_ls_number_parameters 376
_refine_ls_number_reflns 7944
_refine_ls_number_restraints 0
_refine_ls_restrained_S_all 1.056
_refine_ls_R_factor_all 0.0359
_refine_ls_R_factor_gt 0.0283
_refine_ls_shift/su_max 0.001
_refine_ls_shift/su_mean 0.000
_refine_ls_structure_factor_coef Fsqd
_refine_ls_weighting_details 'calc w=1/[\s^2^(Fo^2^)+(0.0223P)^2^+2.3001P] where P=(Fo^2^+2Fc^2^)/3'
_refine_ls_weighting_scheme calc
_refine_ls_wR_factor_gt 0.0606
_refine_ls_wR_factor_ref 0.0643
_reflns_number_gt 6912
_reflns_number_total 7944
_reflns_threshold_expression >2sigma(I)
_cod_data_source_file ja5b06097_si_003.cif
_cod_data_source_block yi2w
_cod_depositor_comments 'Adding full bibliography for 4124296--4124297.cif.'
_cod_database_code 4124296
_chemical_oxdiff_formula 'Ru B F4 C26 H42 O3 P C3 H8 O'
_reflns_odcompleteness_completeness 99.79
_reflns_odcompleteness_iscentric 1
_reflns_odcompleteness_theta 26.32
_olex2_refinement_description
;
1. Fixed Uiso
 At 1.2 times of:
  All C(H) groups, All C(H,H) groups
 At 1.5 times of:
  All C(H,H,H) groups
2.a Ternary CH refined with riding coordinates:
 C1(H1), C7(H7), C13(H13), C27(H27)
2.b Secondary CH2 refined with riding coordinates:
 C2(H2A,H2B), C3(H3A,H3B), C4(H4A,H4B), C5(H5A,H5B), C6(H6A,H6B), C8(H8A,H8B),
 C9(H9A,H9B), C10(H10A,H10B), C11(H11A,H11B), C12(H12A,H12B), C14(H14A,H14B),
 C15(H15A,H15B), C16(H16A,H16B), C17(H17A,H17B), C18(H18A,H18B)
2.c Aromatic/amide H refined with riding coordinates:
 C22(H22), C23(H23), C25(H25), C26(H26)
2.d Idealised Me refined as rotating group:
 C20(H20A,H20B,H20C), C28(H28A,H28B,H28C), C29(H29A,H29B,H29C)
;

loop_
_space_group_symop_id
_space_group_symop_operation_xyz
1 'x, y, z'
2 '-x+1/2, y+1/2, -z+1/2'
3 '-x, -y, -z'
4 'x-1/2, -y-1/2, z-1/2'

loop_
_atom_site_label
_atom_site_type_symbol
_atom_site_fract_x
_atom_site_fract_y
_atom_site_fract_z
_atom_site_U_iso_or_equiv
_atom_site_adp_type
_atom_site_occupancy
_atom_site_calc_flag
_atom_site_refinement_flags_posn
Ru1 Ru 0.768997(12) 0.576865(11) 0.214373(5) 0.01147(4) Uani 1 d .
H H 0.691(2) 0.6889(19) 0.2108(9) 0.039(6) Uiso 1 d .
P1 P 0.67657(4) 0.57461(3) 0.128197(16) 0.01162(9) Uani 1 d .
O1 O 0.98216(13) 0.71474(12) 0.17417(5) 0.0266(3) Uani 1 d .
O2 O 0.60134(14) 0.60648(11) 0.33044(5) 0.0229(3) Uani 1 d .
H2 H 0.528(3) 0.582(2) 0.3271(10) 0.042(8) Uiso 1 d .
O3 O 0.92755(13) 0.33126(10) 0.22435(5) 0.0243(3) Uani 1 d .
C1 C 0.70179(18) 0.70531(14) 0.08914(7) 0.0187(4) Uani 1 d .
H1 H 0.7911 0.7280 0.0993 0.022 Uiso 1 calc R
C2 C 0.6994(2) 0.69556(16) 0.02807(7) 0.0250(4) Uani 1 d .
H2A H 0.6130 0.6737 0.0148 0.030 Uiso 1 calc R
H2B H 0.7594 0.6367 0.0177 0.030 Uiso 1 calc R
C3 C 0.7364(2) 0.80552(16) 0.00175(7) 0.0252(4) Uani 1 d .
H3A H 0.8262 0.8231 0.0119 0.030 Uiso 1 calc R
H3B H 0.7292 0.7975 -0.0379 0.030 Uiso 1 calc R
C4 C 0.6516(2) 0.90081(17) 0.01893(8) 0.0331(5) Uani 1 d .
H4A H 0.6819 0.9712 0.0033 0.040 Uiso 1 calc R
H4B H 0.5634 0.8878 0.0049 0.040 Uiso 1 calc R
C5 C 0.6526(2) 0.91095(15) 0.07939(8) 0.0275(4) Uani 1 d .
H5A H 0.5905 0.9686 0.0892 0.033 Uiso 1 calc R
H5B H 0.7380 0.9357 0.0926 0.033 Uiso 1 calc R
C6 C 0.62005(18) 0.80256(14) 0.10710(7) 0.0187(4) Uani 1 d .
H6A H 0.5292 0.7849 0.0992 0.022 Uiso 1 calc R
H6B H 0.6322 0.8121 0.1465 0.022 Uiso 1 calc R
C7 C 0.73907(16) 0.46497(14) 0.08357(6) 0.0144(3) Uani 1 d .
H7 H 0.7052 0.4810 0.0462 0.017 Uiso 1 calc R
C8 C 0.7001(2) 0.34540(15) 0.09712(7) 0.0233(4) Uani 1 d .
H8A H 0.7339 0.3258 0.1336 0.028 Uiso 1 calc R
H8B H 0.6061 0.3400 0.0969 0.028 Uiso 1 calc R
C9 C 0.7517(2) 0.26384(16) 0.05597(8) 0.0276(4) Uani 1 d .
H9A H 0.7264 0.1872 0.0654 0.033 Uiso 1 calc R
H9B H 0.7141 0.2812 0.0198 0.033 Uiso 1 calc R
C10 C 0.8959(2) 0.27052(16) 0.05472(8) 0.0273(4) Uani 1 d .
H10A H 0.9262 0.2199 0.0266 0.033 Uiso 1 calc R
H10B H 0.9338 0.2459 0.0898 0.033 Uiso 1 calc R
C11 C 0.93940(18) 0.38847(16) 0.04317(7) 0.0215(4) Uani 1 d .
H11A H 0.9115 0.4092 0.0060 0.026 Uiso 1 calc R
H11B H 1.0335 0.3917 0.0458 0.026 Uiso 1 calc R
C12 C 0.88492(17) 0.47175(15) 0.08286(7) 0.0183(4) Uani 1 d .
H12A H 0.9101 0.5479 0.0727 0.022 Uiso 1 calc R
H12B H 0.9215 0.4566 0.1195 0.022 Uiso 1 calc R
C13 C 0.50414(16) 0.54472(14) 0.13027(6) 0.0141(3) Uani 1 d .
H13 H 0.4984 0.4672 0.1444 0.017 Uiso 1 calc R
C14 C 0.43084(16) 0.61724(15) 0.16975(7) 0.0170(3) Uani 1 d .
H14A H 0.4768 0.6181 0.2053 0.020 Uiso 1 calc R
H14B H 0.4258 0.6945 0.1562 0.020 Uiso 1 calc R
C15 C 0.29688(17) 0.57148(17) 0.17570(7) 0.0215(4) Uani 1 d .
H15A H 0.2501 0.6196 0.2004 0.026 Uiso 1 calc R
H15B H 0.3021 0.4961 0.1916 0.026 Uiso 1 calc R
C16 C 0.22440(18) 0.56620(17) 0.12118(7) 0.0228(4) Uani 1 d .
H16A H 0.1400 0.5317 0.1258 0.027 Uiso 1 calc R
H16B H 0.2105 0.6425 0.1073 0.027 Uiso 1 calc R
C17 C 0.29764(17) 0.49894(16) 0.08064(7) 0.0204(4) Uani 1 d .
H17A H 0.2516 0.5018 0.0451 0.024 Uiso 1 calc R
H17B H 0.3016 0.4203 0.0923 0.024 Uiso 1 calc R
C18 C 0.43260(17) 0.54270(16) 0.07498(7) 0.0181(4) Uani 1 d .
H18A H 0.4293 0.6187 0.0597 0.022 Uiso 1 calc R
H18B H 0.4786 0.4945 0.0500 0.022 Uiso 1 calc R
C19 C 0.90018(17) 0.66090(15) 0.18859(7) 0.0172(3) Uani 1 d .
C20 C 1.06129(19) 0.35352(19) 0.22483(9) 0.0328(5) Uani 1 d .
H20A H 1.1035 0.2975 0.2032 0.049 Uiso 1 calc GR
H20B H 1.0964 0.3508 0.2619 0.049 Uiso 1 calc GR
H20C H 1.0756 0.4275 0.2097 0.049 Uiso 1 calc GR
C21 C 0.67777(17) 0.54610(14) 0.30074(6) 0.0159(3) Uani 1 d .
C22 C 0.80979(17) 0.56780(14) 0.30493(6) 0.0162(3) Uani 1 d .
H22 H 0.8406 0.6294 0.3255 0.019 Uiso 1 calc R
C23 C 0.89611(17) 0.49864(14) 0.27873(7) 0.0169(3) Uani 1 d .
H23 H 0.9848 0.5136 0.2822 0.020 Uiso 1 calc R
C24 C 0.85220(17) 0.40712(14) 0.24723(7) 0.0162(3) Uani 1 d .
C25 C 0.72049(17) 0.39530(14) 0.23768(7) 0.0155(3) Uani 1 d .
H25 H 0.6893 0.3396 0.2135 0.019 Uiso 1 calc R
C26 C 0.63348(17) 0.46488(14) 0.26351(6) 0.0156(3) Uani 1 d .
H26 H 0.5447 0.4569 0.2558 0.019 Uiso 1 calc R
O4 O 0.37400(14) 0.52377(12) 0.33362(5) 0.0244(3) Uani 1 d .
H4 H 0.324(2) 0.552(2) 0.3190(10) 0.030(7) Uiso 1 d .
C27 C 0.33335(19) 0.49191(16) 0.38643(7) 0.0224(4) Uani 1 d .
H27 H 0.2989 0.5586 0.4049 0.027 Uiso 1 calc R
C28 C 0.2307(2) 0.40481(19) 0.38076(10) 0.0373(5) Uani 1 d .
H28A H 0.1566 0.4359 0.3608 0.056 Uiso 1 calc GR
H28B H 0.2058 0.3812 0.4166 0.056 Uiso 1 calc GR
H28C H 0.2629 0.3407 0.3612 0.056 Uiso 1 calc GR
C29 C 0.4501(2) 0.45054(19) 0.41782(8) 0.0324(5) Uani 1 d .
H29A H 0.4859 0.3868 0.3991 0.049 Uiso 1 calc GR
H29B H 0.4264 0.4279 0.4539 0.049 Uiso 1 calc GR
H29C H 0.5136 0.5101 0.4207 0.049 Uiso 1 calc GR
F1 F 0.22726(11) 0.75926(10) 0.35461(5) 0.0292(3) Uani 1 d .
F2 F 0.04106(12) 0.78768(11) 0.30576(5) 0.0378(3) Uani 1 d .
F3 F 0.05111(11) 0.65889(11) 0.37205(4) 0.0316(3) Uani 1 d .
F4 F 0.15560(10) 0.62920(9) 0.29488(4) 0.0238(2) Uani 1 d .
B1 B 0.1183(2) 0.71078(18) 0.33220(8) 0.0202(4) Uani 1 d .

loop_
_atom_site_aniso_label
_atom_site_aniso_U_11
_atom_site_aniso_U_22
_atom_site_aniso_U_33
_atom_site_aniso_U_23
_atom_site_aniso_U_13
_atom_site_aniso_U_12
Ru1 0.01216(7) 0.01089(7) 0.01136(7) 0.00030(5) 0.00045(5) -0.00139(5)
P1 0.0129(2) 0.0116(2) 0.01043(19) -0.00022(15) 0.00156(15) 0.00011(16)
O1 0.0224(7) 0.0291(7) 0.0283(7) 0.0052(6) 0.0022(5) -0.0101(6)
O2 0.0264(8) 0.0217(7) 0.0211(7) -0.0030(5) 0.0093(5) 0.0007(6)
O3 0.0247(7) 0.0165(6) 0.0323(7) 0.0024(5) 0.0105(6) 0.0053(6)
C1 0.0256(10) 0.0146(8) 0.0161(8) 0.0011(7) 0.0049(7) 0.0008(7)
C2 0.0341(11) 0.0218(9) 0.0192(9) 0.0010(7) 0.0040(8) 0.0018(8)
C3 0.0380(12) 0.0209(9) 0.0173(9) 0.0038(7) 0.0088(8) 0.0008(9)
C4 0.0503(14) 0.0236(10) 0.0256(10) 0.0065(8) 0.0051(9) 0.0055(10)
C5 0.0423(13) 0.0149(9) 0.0259(10) 0.0013(8) 0.0089(9) 0.0053(9)
C6 0.0242(10) 0.0157(8) 0.0164(8) -0.0005(7) 0.0032(7) 0.0033(7)
C7 0.0173(9) 0.0132(8) 0.0131(8) -0.0013(6) 0.0038(6) 0.0002(7)
C8 0.0324(11) 0.0142(8) 0.0240(9) -0.0029(7) 0.0120(8) -0.0039(8)
C9 0.0427(13) 0.0150(9) 0.0259(10) -0.0036(8) 0.0125(8) -0.0030(9)
C10 0.0400(12) 0.0198(9) 0.0230(10) 0.0001(8) 0.0103(8) 0.0110(9)
C11 0.0206(10) 0.0253(9) 0.0188(9) -0.0013(7) 0.0046(7) 0.0063(8)
C12 0.0178(9) 0.0185(9) 0.0188(8) -0.0012(7) 0.0020(7) 0.0022(7)
C13 0.0130(8) 0.0166(8) 0.0127(8) -0.0004(6) 0.0013(6) -0.0006(7)
C14 0.0162(9) 0.0212(9) 0.0136(8) -0.0011(7) 0.0015(6) 0.0015(7)
C15 0.0168(9) 0.0305(10) 0.0172(8) -0.0017(7) 0.0028(7) 0.0008(8)
C16 0.0144(9) 0.0320(11) 0.0221(9) -0.0008(8) -0.0004(7) -0.0016(8)
C17 0.0176(9) 0.0264(10) 0.0167(8) -0.0008(7) -0.0038(6) -0.0025(8)
C18 0.0175(9) 0.0236(9) 0.0133(8) -0.0009(7) -0.0004(6) -0.0016(7)
C19 0.0185(9) 0.0178(8) 0.0151(8) 0.0004(7) -0.0003(6) -0.0002(7)
C20 0.0223(11) 0.0357(12) 0.0413(12) 0.0070(10) 0.0114(9) 0.0097(9)
C21 0.0215(9) 0.0149(8) 0.0116(8) 0.0030(6) 0.0038(6) 0.0008(7)
C22 0.0248(9) 0.0128(8) 0.0108(8) 0.0014(6) -0.0029(6) -0.0037(7)
C23 0.0150(9) 0.0175(8) 0.0179(8) 0.0062(7) -0.0028(6) -0.0015(7)
C24 0.0189(9) 0.0137(8) 0.0164(8) 0.0047(6) 0.0038(6) 0.0019(7)
C25 0.0204(9) 0.0125(8) 0.0137(8) 0.0025(6) 0.0017(6) -0.0038(7)
C26 0.0144(8) 0.0172(8) 0.0150(8) 0.0030(7) 0.0001(6) -0.0026(7)
O4 0.0203(7) 0.0326(8) 0.0205(7) 0.0052(6) 0.0037(5) 0.0081(6)
C27 0.0266(10) 0.0201(9) 0.0212(9) 0.0015(7) 0.0079(7) 0.0026(8)
C28 0.0320(12) 0.0347(12) 0.0449(13) 0.0104(10) -0.0009(10) -0.0073(10)
C29 0.0350(12) 0.0360(12) 0.0259(10) 0.0074(9) -0.0020(9) -0.0017(10)
F1 0.0212(6) 0.0295(6) 0.0371(6) -0.0089(5) 0.0013(5) -0.0075(5)
F2 0.0402(8) 0.0349(7) 0.0377(7) 0.0005(6) -0.0049(6) 0.0185(6)
F3 0.0250(6) 0.0421(7) 0.0284(6) -0.0011(5) 0.0076(5) -0.0076(5)
F4 0.0221(6) 0.0252(6) 0.0241(5) -0.0069(5) 0.0000(4) 0.0038(5)
B1 0.0173(10) 0.0194(10) 0.0240(10) -0.0025(8) 0.0007(8) 0.0019(8)

loop_
_atom_type_symbol
_atom_type_description
_atom_type_scat_dispersion_real
_atom_type_scat_dispersion_imag
_atom_type_scat_source
C C 0.0033 0.0016 'International Tables Vol C Tables 4.2.6.8 and 6.1.1.4'
H H 0.0000 0.0000 'International Tables Vol C Tables 4.2.6.8 and 6.1.1.4'
B B 0.0013 0.0007 'International Tables Vol C Tables 4.2.6.8 and 6.1.1.4'
O O 0.0106 0.0060 'International Tables Vol C Tables 4.2.6.8 and 6.1.1.4'
F F 0.0171 0.0103 'International Tables Vol C Tables 4.2.6.8 and 6.1.1.4'
P P 0.1023 0.0942 'International Tables Vol C Tables 4.2.6.8 and 6.1.1.4'
Ru Ru -1.2594 0.8363 'International Tables Vol C Tables 4.2.6.8 and 6.1.1.4'

loop_
_exptl_crystal_face_index_h
_exptl_crystal_face_index_k
_exptl_crystal_face_index_l
_exptl_crystal_face_perp_dist
_exptl_oxdiff_crystal_face_indexfrac_h
_exptl_oxdiff_crystal_face_indexfrac_k
_exptl_oxdiff_crystal_face_indexfrac_l
_exptl_oxdiff_crystal_face_x
_exptl_oxdiff_crystal_face_y
_exptl_oxdiff_crystal_face_z
0 -6 -33 0.0956 -0.0000 -6.0000 -32.9999 0.1868 0.9259 0.3472
0 6 33 0.0956 0.0000 6.0000 32.9999 -0.1868 -0.9259 -0.3472
1 15 -18 0.1109 1.0000 15.0000 -17.9999 0.1048 -0.2113 0.9964
-1 -15 18 0.1109 -1.0000 -15.0000 17.9999 -0.1048 0.2113 -0.9964
-13 2 -13 0.1327 -13.0000 2.0000 -12.9997 -0.7969 0.3736 0.4175
12 -10 -1 0.1124 12.0000 -10.0000 -1.0002 0.8291 0.2426 -0.5064
-12 4 19 0.1052 -12.0000 4.0000 19.0001 -0.8991 -0.3910 -0.0959
9 -5 25 0.1183 9.0000 -5.0000 24.9998 0.4836 -0.4567 -0.7479
5 2 -33 0.1126 5.0000 2.0000 -33.0000 0.4883 0.5503 0.6702
9 -10 -18 0.1167 9.0000 -10.0000 -18.0001 0.7173 0.6415 -0.1700
-3 4 -33 0.0997 -3.0000 4.0000 -32.9998 -0.0450 0.5821 0.8124

loop_
_geom_angle_atom_site_label_1
_geom_angle_atom_site_label_2
_geom_angle_atom_site_label_3
_geom_angle
P1 Ru1 H 76.2(8)
P1 Ru1 C21 130.80(4)
P1 Ru1 C24 116.52(4)
P1 Ru1 C25 97.56(4)
P1 Ru1 C26 103.56(4)
C19 Ru1 H 84.6(8)
C19 Ru1 P1 88.66(5)
C19 Ru1 C21 136.21(7)
C19 Ru1 C22 104.84(7)
C19 Ru1 C23 92.60(7)
C19 Ru1 C24 108.86(7)
C19 Ru1 C25 140.96(7)
C19 Ru1 C26 167.36(7)
C21 Ru1 H 87.5(8)
C22 Ru1 H 99.9(8)
C22 Ru1 P1 165.66(5)
C22 Ru1 C21 34.87(6)
C22 Ru1 C24 64.10(6)
C22 Ru1 C25 75.09(6)
C22 Ru1 C26 63.30(6)
C23 Ru1 H 133.6(8)
C23 Ru1 P1 150.21(5)
C23 Ru1 C21 63.23(6)
C23 Ru1 C22 36.31(6)
C23 Ru1 C24 35.77(6)
C23 Ru1 C25 63.83(6)
C23 Ru1 C26 75.20(6)
C24 Ru1 H 160.9(8)
C24 Ru1 C21 73.40(6)
C25 Ru1 H 134.4(8)
C25 Ru1 C21 62.28(6)
C25 Ru1 C24 34.90(6)
C25 Ru1 C26 35.29(6)
C26 Ru1 H 101.3(8)
C26 Ru1 C21 34.49(6)
C26 Ru1 C24 62.95(6)
C1 P1 Ru1 114.00(6)
C7 P1 Ru1 114.50(6)
C7 P1 C1 103.03(8)
C13 P1 Ru1 110.54(5)
C13 P1 C1 109.71(8)
C13 P1 C7 104.42(8)
C21 O2 H2 109.5(18)
C24 O3 C20 117.62(15)
P1 C1 H1 104.5
C2 C1 P1 117.10(13)
C2 C1 H1 104.5
C2 C1 C6 111.33(15)
C6 C1 P1 113.46(12)
C6 C1 H1 104.5
C1 C2 H2A 109.3
C1 C2 H2B 109.3
C1 C2 C3 111.42(15)
H2A C2 H2B 108.0
C3 C2 H2A 109.3
C3 C2 H2B 109.3
C2 C3 H3A 109.3
C2 C3 H3B 109.3
H3A C3 H3B 108.0
C4 C3 C2 111.61(16)
C4 C3 H3A 109.3
C4 C3 H3B 109.3
C3 C4 H4A 109.4
C3 C4 H4B 109.4
H4A C4 H4B 108.0
C5 C4 C3 111.10(17)
C5 C4 H4A 109.4
C5 C4 H4B 109.4
C4 C5 H5A 109.0
C4 C5 H5B 109.0
C4 C5 C6 112.94(16)
H5A C5 H5B 107.8
C6 C5 H5A 109.0
C6 C5 H5B 109.0
C1 C6 H6A 109.1
C1 C6 H6B 109.1
C5 C6 C1 112.61(15)
C5 C6 H6A 109.1
C5 C6 H6B 109.1
H6A C6 H6B 107.8
P1 C7 H7 107.2
C8 C7 P1 115.41(11)
C8 C7 H7 107.2
C12 C7 P1 110.25(11)
C12 C7 H7 107.2
C12 C7 C8 109.13(15)
C7 C8 H8A 109.6
C7 C8 H8B 109.6
H8A C8 H8B 108.1
C9 C8 C7 110.36(14)
C9 C8 H8A 109.6
C9 C8 H8B 109.6
C8 C9 H9A 109.4
C8 C9 H9B 109.4
H9A C9 H9B 108.0
C10 C9 C8 111.14(17)
C10 C9 H9A 109.4
C10 C9 H9B 109.4
C9 C10 H10A 109.4
C9 C10 H10B 109.4
C9 C10 C11 111.17(16)
H10A C10 H10B 108.0
C11 C10 H10A 109.4
C11 C10 H10B 109.4
C10 C11 H11A 109.3
C10 C11 H11B 109.3
C10 C11 C12 111.39(15)
H11A C11 H11B 108.0
C12 C11 H11A 109.3
C12 C11 H11B 109.3
C7 C12 H12A 109.2
C7 C12 H12B 109.2
C11 C12 C7 111.83(15)
C11 C12 H12A 109.2
C11 C12 H12B 109.2
H12A C12 H12B 107.9
P1 C13 H13 105.4
C14 C13 P1 115.03(12)
C14 C13 H13 105.4
C18 C13 P1 114.93(11)
C18 C13 H13 105.4
C18 C13 C14 109.77(14)
C13 C14 H14A 109.6
C13 C14 H14B 109.6
H14A C14 H14B 108.1
C15 C14 C13 110.17(14)
C15 C14 H14A 109.6
C15 C14 H14B 109.6
C14 C15 H15A 109.4
C14 C15 H15B 109.4
C14 C15 C16 110.98(15)
H15A C15 H15B 108.0
C16 C15 H15A 109.4
C16 C15 H15B 109.4
C15 C16 H16A 109.4
C15 C16 H16B 109.4
H16A C16 H16B 108.0
C17 C16 C15 111.15(15)
C17 C16 H16A 109.4
C17 C16 H16B 109.4
C16 C17 H17A 109.2
C16 C17 H17B 109.2
C16 C17 C18 111.99(15)
H17A C17 H17B 107.9
C18 C17 H17A 109.2
C18 C17 H17B 109.2
C13 C18 H18A 109.6
C13 C18 H18B 109.6
C17 C18 C13 110.21(14)
C17 C18 H18A 109.6
C17 C18 H18B 109.6
H18A C18 H18B 108.1
O1 C19 Ru1 177.79(16)
O3 C20 H20A 109.5
O3 C20 H20B 109.5
O3 C20 H20C 109.5
H20A C20 H20B 109.5
H20A C20 H20C 109.5
H20B C20 H20C 109.5
O2 C21 Ru1 132.92(12)
O2 C21 C22 118.21(16)
O2 C21 C26 123.48(17)
C22 C21 Ru1 67.20(9)
C26 C21 Ru1 69.87(9)
C26 C21 C22 118.25(15)
Ru1 C22 H22 122.8
C21 C22 Ru1 77.93(9)
C21 C22 H22 119.8
C23 C22 Ru1 70.76(9)
C23 C22 C21 120.40(15)
C23 C22 H22 119.8
Ru1 C23 H23 122.6
C22 C23 Ru1 72.94(10)
C22 C23 H23 119.6
C22 C23 C24 120.82(16)
C24 C23 Ru1 76.20(10)
C24 C23 H23 119.6
O3 C24 Ru1 131.05(11)
O3 C24 C23 125.08(16)
O3 C24 C25 116.92(16)
C23 C24 Ru1 68.03(9)
C25 C24 Ru1 71.28(10)
C25 C24 C23 117.99(16)
Ru1 C25 H25 125.4
C24 C25 Ru1 73.83(10)
C24 C25 H25 119.5
C24 C25 C26 121.06(16)
C26 C25 Ru1 73.08(10)
C26 C25 H25 119.5
Ru1 C26 H26 124.5
C21 C26 Ru1 75.64(10)
C21 C26 C25 120.36(16)
C21 C26 H26 119.8
C25 C26 Ru1 71.63(10)
C25 C26 H26 119.8
C27 O4 H4 110(2)
O4 C27 H27 109.2
O4 C27 C28 109.62(16)
O4 C27 C29 106.94(16)
C28 C27 H27 109.2
C28 C27 C29 112.50(17)
C29 C27 H27 109.2
C27 C28 H28A 109.5
C27 C28 H28B 109.5
C27 C28 H28C 109.5
H28A C28 H28B 109.5
H28A C28 H28C 109.5
H28B C28 H28C 109.5
C27 C29 H29A 109.5
C27 C29 H29B 109.5
C27 C29 H29C 109.5
H29A C29 H29B 109.5
H29A C29 H29C 109.5
H29B C29 H29C 109.5
F1 B1 F3 109.86(16)
F1 B1 F4 108.03(15)
F2 B1 F1 111.77(17)
F2 B1 F3 109.54(16)
F2 B1 F4 109.03(15)
F3 B1 F4 108.55(16)

loop_
_geom_bond_atom_site_label_1
_geom_bond_atom_site_label_2
_geom_bond_distance
Ru1 H 1.58(2)
Ru1 P1 2.3159(4)
Ru1 C19 1.8460(18)
Ru1 C21 2.4154(16)
Ru1 C22 2.2769(16)
Ru1 C23 2.2487(16)
Ru1 C24 2.3548(17)
Ru1 C25 2.3221(17)
Ru1 C26 2.3409(17)
P1 C1 1.8726(18)
P1 C7 1.8607(17)
P1 C13 1.8511(17)
O1 C19 1.147(2)
O2 H2 0.83(3)
O2 C21 1.329(2)
O3 C20 1.431(2)
O3 C24 1.349(2)
C1 H1 1.0000
C1 C2 1.522(2)
C1 C6 1.529(2)
C2 H2A 0.9900
C2 H2B 0.9900
C2 C3 1.533(3)
C3 H3A 0.9900
C3 H3B 0.9900
C3 C4 1.524(3)
C4 H4A 0.9900
C4 H4B 0.9900
C4 C5 1.507(3)
C5 H5A 0.9900
C5 H5B 0.9900
C5 C6 1.520(2)
C6 H6A 0.9900
C6 H6B 0.9900
C7 H7 1.0000
C7 C8 1.537(2)
C7 C12 1.536(2)
C8 H8A 0.9900
C8 H8B 0.9900
C8 C9 1.533(2)
C9 H9A 0.9900
C9 H9B 0.9900
C9 C10 1.519(3)
C10 H10A 0.9900
C10 H10B 0.9900
C10 C11 1.522(3)
C11 H11A 0.9900
C11 H11B 0.9900
C11 C12 1.533(2)
C12 H12A 0.9900
C12 H12B 0.9900
C13 H13 1.0000
C13 C14 1.543(2)
C13 C18 1.540(2)
C14 H14A 0.9900
C14 H14B 0.9900
C14 C15 1.525(2)
C15 H15A 0.9900
C15 H15B 0.9900
C15 C16 1.529(2)
C16 H16A 0.9900
C16 H16B 0.9900
C16 C17 1.525(3)
C17 H17A 0.9900
C17 H17B 0.9900
C17 C18 1.525(2)
C18 H18A 0.9900
C18 H18B 0.9900
C20 H20A 0.9800
C20 H20B 0.9800
C20 H20C 0.9800
C21 C22 1.412(2)
C21 C26 1.412(2)
C22 H22 0.9500
C22 C23 1.410(3)
C23 H23 0.9500
C23 C24 1.418(2)
C24 C25 1.403(2)
C25 H25 0.9500
C25 C26 1.413(2)
C26 H26 0.9500
O4 H4 0.71(2)
O4 C27 1.449(2)
C27 H27 1.0000
C27 C28 1.507(3)
C27 C29 1.511(3)
C28 H28A 0.9800
C28 H28B 0.9800
C28 H28C 0.9800
C29 H29A 0.9800
C29 H29B 0.9800
C29 H29C 0.9800
F1 B1 1.382(2)
F2 B1 1.380(2)
F3 B1 1.388(2)
F4 B1 1.417(2)

loop_
_geom_hbond_atom_site_label_D
_geom_hbond_atom_site_label_H
_geom_hbond_atom_site_label_A
_geom_hbond_distance_DH
_geom_hbond_distance_HA
_geom_hbond_distance_DA
_geom_hbond_angle_DHA
O2 H2 O4 0.83(3) 1.78(3) 2.593(2) 169(3)
O4 H4 F4 0.71(2) 2.07(2) 2.7620(18) 165(3)

loop_
_geom_torsion_atom_site_label_1
_geom_torsion_atom_site_label_2
_geom_torsion_atom_site_label_3
_geom_torsion_atom_site_label_4
_geom_torsion
Ru1 P1 C1 C2 153.43(13)
Ru1 P1 C1 C6 -74.69(14)
Ru1 P1 C7 C8 71.27(14)
Ru1 P1 C7 C12 -52.92(12)
Ru1 P1 C13 C14 50.32(13)
Ru1 P1 C13 C18 179.26(11)
Ru1 C21 C22 C23 -58.92(14)
Ru1 C21 C26 C25 58.20(14)
Ru1 C22 C23 C24 -61.73(14)
Ru1 C23 C24 O3 125.59(16)
Ru1 C23 C24 C25 -52.67(14)
Ru1 C24 C25 C26 -58.11(14)
Ru1 C25 C26 C21 -60.18(14)
P1 Ru1 C19 O1 149(4)
P1 Ru1 C21 O2 -72.66(18)
P1 Ru1 C21 C22 179.32(8)
P1 Ru1 C21 C26 44.81(12)
P1 Ru1 C22 C21 -2.1(2)
P1 Ru1 C22 C23 126.43(17)
P1 Ru1 C23 C22 -156.36(8)
P1 Ru1 C23 C24 -27.51(16)
P1 Ru1 C24 O3 47.08(18)
P1 Ru1 C24 C23 165.14(9)
P1 Ru1 C24 C25 -62.72(10)
P1 Ru1 C25 C24 126.66(9)
P1 Ru1 C25 C26 -102.82(9)
P1 Ru1 C26 C21 -146.71(9)
P1 Ru1 C26 C25 83.88(9)
P1 C1 C2 C3 -173.47(14)
P1 C1 C6 C5 173.50(13)
P1 C7 C8 C9 177.17(14)
P1 C7 C12 C11 -175.63(12)
P1 C13 C14 C15 -169.56(12)
P1 C13 C18 C17 170.72(12)
O2 C21 C22 Ru1 -127.78(14)
O2 C21 C22 C23 173.29(15)
O2 C21 C26 Ru1 128.83(16)
O2 C21 C26 C25 -172.97(15)
O3 C24 C25 Ru1 -127.27(14)
O3 C24 C25 C26 174.63(15)
C1 P1 C7 C8 -164.39(14)
C1 P1 C7 C12 71.43(13)
C1 P1 C13 C14 -76.24(13)
C1 P1 C13 C18 52.71(14)
C1 C2 C3 C4 -55.8(2)
C2 C1 C6 C5 -51.9(2)
C2 C3 C4 C5 55.1(2)
C3 C4 C5 C6 -53.3(3)
C4 C5 C6 C1 52.1(2)
C6 C1 C2 C3 53.7(2)
C7 P1 C1 C2 28.76(16)
C7 P1 C1 C6 160.64(13)
C7 P1 C13 C14 173.93(12)
C7 P1 C13 C18 -57.13(14)
C7 C8 C9 C10 58.7(2)
C8 C7 C12 C11 56.63(18)
C8 C9 C10 C11 -56.2(2)
C9 C10 C11 C12 54.1(2)
C10 C11 C12 C7 -55.0(2)
C12 C7 C8 C9 -58.1(2)
C13 P1 C1 C2 -81.99(16)
C13 P1 C1 C6 49.89(15)
C13 P1 C7 C8 -49.75(15)
C13 P1 C7 C12 -173.94(11)
C13 C14 C15 C16 -57.8(2)
C14 C13 C18 C17 -57.77(19)
C14 C15 C16 C17 55.4(2)
C15 C16 C17 C18 -54.7(2)
C16 C17 C18 C13 56.0(2)
C18 C13 C14 C15 58.98(18)
C19 Ru1 P1 C1 -34.35(8)
C19 Ru1 P1 C7 83.95(8)
C19 Ru1 P1 C13 -158.47(8)
C19 Ru1 C21 O2 76.2(2)
C19 Ru1 C21 C22 -31.82(15)
C19 Ru1 C21 C26 -166.33(11)
C19 Ru1 C22 C21 157.82(10)
C19 Ru1 C22 C23 -73.66(11)
C19 Ru1 C23 C22 111.79(11)
C19 Ru1 C23 C24 -119.36(11)
C19 Ru1 C24 O3 -51.13(18)
C19 Ru1 C24 C23 66.93(11)
C19 Ru1 C24 C25 -160.92(10)
C19 Ru1 C25 C24 29.41(15)
C19 Ru1 C25 C26 159.93(11)
C19 Ru1 C26 C21 48.4(4)
C19 Ru1 C26 C25 -81.0(3)
C20 O3 C24 Ru1 80.3(2)
C20 O3 C24 C23 -10.0(2)
C20 O3 C24 C25 168.25(16)
C21 Ru1 P1 C1 124.68(8)
C21 Ru1 P1 C7 -117.03(8)
C21 Ru1 P1 C13 0.55(8)
C21 Ru1 C19 O1 -8(4)
C21 Ru1 C22 C23 128.52(15)
C21 Ru1 C23 C22 -30.07(10)
C21 Ru1 C23 C24 98.78(11)
C21 Ru1 C24 O3 174.91(18)
C21 Ru1 C24 C23 -67.04(10)
C21 Ru1 C24 C25 65.11(10)
C21 Ru1 C25 C24 -100.89(11)
C21 Ru1 C25 C26 29.62(9)
C21 Ru1 C26 C25 -129.40(15)
C21 C22 C23 Ru1 62.51(14)
C21 C22 C23 C24 0.8(2)
C22 Ru1 P1 C1 126.25(19)
C22 Ru1 P1 C7 -115.45(19)
C22 Ru1 P1 C13 2.13(19)
C22 Ru1 C19 O1 -26(4)
C22 Ru1 C21 O2 108.0(2)
C22 Ru1 C21 C26 -134.51(15)
C22 Ru1 C23 C24 128.84(15)
C22 Ru1 C24 O3 -148.89(18)
C22 Ru1 C24 C23 -30.84(10)
C22 Ru1 C24 C25 101.31(11)
C22 Ru1 C25 C24 -65.90(10)
C22 Ru1 C25 C26 64.62(10)
C22 Ru1 C26 C21 27.15(10)
C22 Ru1 C26 C25 -102.25(11)
C22 C21 C26 Ru1 -48.27(13)
C22 C21 C26 C25 9.9(2)
C22 C23 C24 Ru1 60.11(14)
C22 C23 C24 O3 -174.30(15)
C22 C23 C24 C25 7.4(2)
C23 Ru1 P1 C1 -127.25(11)
C23 Ru1 P1 C7 -8.95(11)
C23 Ru1 P1 C13 108.63(11)
C23 Ru1 C19 O1 -60(4)
C23 Ru1 C21 O2 139.27(19)
C23 Ru1 C21 C22 31.26(10)
C23 Ru1 C21 C26 -103.25(11)
C23 Ru1 C22 C21 -128.52(15)
C23 Ru1 C24 O3 -118.1(2)
C23 Ru1 C24 C25 132.15(15)
C23 Ru1 C25 C24 -28.88(10)
C23 Ru1 C25 C26 101.64(11)
C23 Ru1 C26 C21 64.01(10)
C23 Ru1 C26 C25 -65.39(10)
C23 C24 C25 Ru1 51.13(13)
C23 C24 C25 C26 -7.0(2)
C24 Ru1 P1 C1 -144.81(8)
C24 Ru1 P1 C7 -26.52(8)
C24 Ru1 P1 C13 91.06(8)
C24 Ru1 C19 O1 -93(4)
C24 Ru1 C21 O2 176.35(19)
C24 Ru1 C21 C22 68.33(10)
C24 Ru1 C21 C26 -66.17(10)
C24 Ru1 C22 C21 -98.11(11)
C24 Ru1 C22 C23 30.41(10)
C24 Ru1 C23 C22 -128.84(15)
C24 Ru1 C25 C26 130.52(15)
C24 Ru1 C26 C21 100.17(11)
C24 Ru1 C26 C25 -29.23(10)
C24 C25 C26 Ru1 58.46(14)
C24 C25 C26 C21 -1.7(2)
C25 Ru1 P1 C1 -175.67(8)
C25 Ru1 P1 C7 -57.37(7)
C25 Ru1 P1 C13 60.20(7)
C25 Ru1 C19 O1 -110(4)
C25 Ru1 C21 O2 -147.76(19)
C25 Ru1 C21 C22 104.22(11)
C25 Ru1 C21 C26 -30.28(10)
C25 Ru1 C22 C21 -62.62(10)
C25 Ru1 C22 C23 65.89(10)
C25 Ru1 C23 C22 -100.64(11)
C25 Ru1 C23 C24 28.20(10)
C25 Ru1 C24 O3 109.8(2)
C25 Ru1 C24 C23 -132.15(15)
C25 Ru1 C26 C21 129.40(15)
C26 Ru1 P1 C1 148.92(8)
C26 Ru1 P1 C7 -92.79(7)
C26 Ru1 P1 C13 24.79(8)
C26 Ru1 C19 O1 -45(4)
C26 Ru1 C21 O2 -117.5(2)
C26 Ru1 C21 C22 134.51(15)
C26 Ru1 C22 C21 -26.88(10)
C26 Ru1 C22 C23 101.64(11)
C26 Ru1 C23 C22 -64.82(10)
C26 Ru1 C23 C24 64.02(10)
C26 Ru1 C24 O3 139.34(18)
C26 Ru1 C24 C23 -102.60(11)
C26 Ru1 C24 C25 29.54(9)
C26 Ru1 C25 C24 -130.52(15)
C26 C21 C22 Ru1 49.48(14)
C26 C21 C22 C23 -9.4(2)
